data_4115869
loop_
_publ_author_name
'Chuan He'
'Stephen J. Lippard'

_publ_section_title
;
 Modeling Carboxylate-Bridged Dinuclear Active Sites in Metalloenzymes
 Using a Novel Naphthyridine-Based Dinucleating Ligand
;
_journal_name_full 'Journal of the American Chemical Society'
_journal_page_first 184
_journal_page_last 185
_journal_paper_doi 10.1021/ja993125g
_journal_volume 122
_journal_year 2000
_chemical_formula_sum 'C56 H68 Cl4 Co4 N16 O20'
_chemical_formula_weight 1662.78
_chemical_name_common '[Co4(OH)4(BPAN)2](ClO4)4 (4.4CH3CN). '
_chemical_name_systematic
; 
 ? 
;
_space_group_IT_number 15
_symmetry_cell_setting monoclinic
_symmetry_space_group_name_Hall '-I 2ya'
_symmetry_space_group_name_H-M 'I 1 2/a 1'
_atom_sites_solution_hydrogens geom
_atom_sites_solution_primary direct
_atom_sites_solution_secondary difmap
_audit_creation_method SHELXL-97
_cell_angle_alpha 90.00
_cell_angle_beta 109.2070(10)
_cell_angle_gamma 90.00
_cell_formula_units_Z 4
_cell_length_a 24.6718(2)
_cell_length_b 11.0720(2)
_cell_length_c 26.8327(3)
_cell_measurement_temperature 188(2)
_cell_volume 6921.78(16)
_computing_cell_refinement 'Bruker SMART'
_computing_data_collection 'Bruker SMART'
_computing_data_reduction 'Bruker SHELXTL'
_computing_molecular_graphics 'Bruker SHELXTL'
_computing_publication_material 'Bruker SHELXTL'
_computing_structure_refinement 'SHELXL-97 (Sheldrick, 1997)'
_computing_structure_solution 'SHELXS-97 (Sheldrick, 1990)'
_diffrn_ambient_temperature 188(2)
_diffrn_measured_fraction_theta_full 0.941
_diffrn_measured_fraction_theta_max 0.941
_diffrn_measurement_device_type 'CCD area detector'
_diffrn_measurement_method 'phi and omega scans'
_diffrn_radiation_monochromator graphite
_diffrn_radiation_source 'fine-focus sealed tube'
_diffrn_radiation_type MoK\a
_diffrn_radiation_wavelength 0.71073
_diffrn_reflns_av_R_equivalents 0.0453
_diffrn_reflns_av_sigmaI/netI 0.0657
_diffrn_reflns_limit_h_max 29
_diffrn_reflns_limit_h_min -32
_diffrn_reflns_limit_k_max 14
_diffrn_reflns_limit_k_min -14
_diffrn_reflns_limit_l_max 35
_diffrn_reflns_limit_l_min -21
_diffrn_reflns_number 21452
_diffrn_reflns_theta_full 28.29
_diffrn_reflns_theta_max 28.29
_diffrn_reflns_theta_min 1.61
_exptl_absorpt_coefficient_mu 1.179
_exptl_absorpt_correction_type none
_exptl_crystal_colour Brown
_exptl_crystal_density_diffrn 1.596
_exptl_crystal_description Block
_exptl_crystal_F_000 3408
_exptl_crystal_size_max 0.10
_exptl_crystal_size_mid 0.15
_exptl_crystal_size_min 0.2
_refine_diff_density_max 0.991
_refine_diff_density_min -0.694
_refine_diff_density_rms 0.107
_refine_ls_extinction_method none
_refine_ls_goodness_of_fit_ref 1.107
_refine_ls_hydrogen_treatment mixed
_refine_ls_matrix_type full
_refine_ls_number_parameters 459
_refine_ls_number_reflns 8092
_refine_ls_number_restraints 0
_refine_ls_restrained_S_all 1.107
_refine_ls_R_factor_all 0.0999
_refine_ls_R_factor_gt 0.0602
_refine_ls_shift/su_max 0.071
_refine_ls_shift/su_mean 0.004
_refine_ls_structure_factor_coef Fsqd
_refine_ls_weighting_details 'calc w=1/[\s^2^(Fo^2^)+(0.1000P)^2^+0.0000P] where P=(Fo^2^+2Fc^2^)/3'
_refine_ls_weighting_scheme calc
_refine_ls_wR_factor_gt 0.1590
_refine_ls_wR_factor_ref 0.1769
_reflns_number_gt 5472
_reflns_number_total 8092
_reflns_threshold_expression >2sigma(I)
_cod_data_source_file ja993125g_4.cif
_cod_data_source_block '[Co4(OH)4(BPAN)2](ClO4)4'
_cod_database_code 4115869

loop_
_symmetry_equiv_pos_as_xyz
'x, y, z'
'-x+1/2, y, -z'
'x+1/2, y+1/2, z+1/2'
'-x+1, y+1/2, -z+1/2'
'-x, -y, -z'
'x-1/2, -y, z'
'-x+1/2, -y+1/2, -z+1/2'
'x, -y+1/2, z+1/2'

loop_
_atom_site_label
_atom_site_type_symbol
_atom_site_fract_x
_atom_site_fract_y
_atom_site_fract_z
_atom_site_U_iso_or_equiv
_atom_site_adp_type
_atom_site_occupancy
_atom_site_symmetry_multiplicity
_atom_site_calc_flag
_atom_site_refinement_flags
Co1 Co 0.31243(2) 0.17120(5) 0.04694(2) 0.02194(15) Uani 1 1 d .
Co2 Co 0.22290(2) 0.35490(5) 0.04818(2) 0.02334(16) Uani 1 1 d .
O1 O 0.22462(12) 0.1699(3) 0.03530(12) 0.0251(6) Uani 1 1 d .
H1 H 0.217(2) 0.135(5) 0.055(2) 0.050(19) Uiso 1 1 d .
O2 O 0.30182(12) 0.3563(2) 0.03356(11) 0.0246(6) Uani 1 1 d .
H2 H 0.322(2) 0.401(5) 0.051(2) 0.043(16) Uiso 1 1 d .
N1 N 0.32432(14) 0.1758(3) 0.13176(13) 0.0261(7) Uani 1 1 d .
N2 N 0.27156(14) 0.3508(3) 0.13197(13) 0.0265(7) Uani 1 1 d .
N3 N 0.33358(15) -0.0146(3) 0.07087(14) 0.0315(8) Uani 1 1 d .
N4 N 0.40243(15) 0.1758(3) 0.05541(14) 0.0311(8) Uani 1 1 d .
N5 N 0.21756(16) 0.5400(3) 0.07193(14) 0.0333(8) Uani 1 1 d .
N6 N 0.14110(15) 0.3416(3) 0.06261(14) 0.0336(8) Uani 1 1 d .
C7 C 0.30650(17) 0.2597(4) 0.16049(16) 0.0273(9) Uani 1 1 d .
C1 C 0.35443(18) 0.0829(4) 0.15736(17) 0.0314(9) Uani 1 1 d .
C2 C 0.3706(2) 0.0698(4) 0.21272(19) 0.0430(12) Uani 1 1 d .
H2A H 0.3916 0.0007 0.2295 0.052 Uiso 1 1 calc R
C3 C 0.3561(2) 0.1556(5) 0.24178(19) 0.0450(12) Uani 1 1 d .
H3A H 0.3682 0.1496 0.2792 0.054 Uiso 1 1 calc R
C8 C 0.3224(2) 0.2545(4) 0.21542(18) 0.0356(10) Uani 1 1 d .
C4 C 0.3030(2) 0.3469(4) 0.24240(19) 0.0427(12) Uani 1 1 d .
H4A H 0.3126 0.3453 0.2797 0.051 Uiso 1 1 calc R
C5 C 0.2704(2) 0.4374(4) 0.21334(18) 0.0385(11) Uani 1 1 d .
H5A H 0.2572 0.5006 0.2304 0.046 Uiso 1 1 calc R
C6 C 0.25625(18) 0.4375(4) 0.15844(17) 0.0297(9) Uani 1 1 d .
C9 C 0.3705(2) -0.0140(4) 0.12540(18) 0.0366(10) Uani 1 1 d .
H9A H 0.4107 -0.0015 0.1267 0.044 Uiso 1 1 calc R
H9B H 0.3683 -0.0938 0.1413 0.044 Uiso 1 1 calc R
C10 C 0.3576(2) -0.0884(4) 0.0373(2) 0.0404(11) Uani 1 1 d .
H10A H 0.3258 -0.1304 0.0104 0.049 Uiso 1 1 calc R
H10B H 0.3830 -0.1509 0.0594 0.049 Uiso 1 1 calc R
C11 C 0.3914(2) -0.0162(4) 0.00943(19) 0.0416(11) Uani 1 1 d .
H11A H 0.4156 -0.0726 -0.0027 0.050 Uiso 1 1 calc R
H11B H 0.3640 0.0219 -0.0223 0.050 Uiso 1 1 calc R
C12 C 0.42962(19) 0.0814(5) 0.04242(17) 0.0371(11) Uani 1 1 d .
C13 C 0.4890(2) 0.0764(6) 0.0578(2) 0.0521(15) Uani 1 1 d .
H13A H 0.5076 0.0088 0.0487 0.063 Uiso 1 1 calc R
C14 C 0.5210(2) 0.1710(7) 0.0865(2) 0.068(2) Uani 1 1 d .
H14A H 0.5617 0.1685 0.0972 0.081 Uiso 1 1 calc R
C15 C 0.4942(2) 0.2684(6) 0.0996(2) 0.0550(15) Uani 1 1 d .
H15A H 0.5155 0.3347 0.1188 0.066 Uiso 1 1 calc R
C16 C 0.4343(2) 0.2667(4) 0.08387(19) 0.0408(11) Uani 1 1 d .
H16A H 0.4152 0.3325 0.0936 0.049 Uiso 1 1 calc R
C17 C 0.2208(2) 0.5390(4) 0.12770(17) 0.0332(10) Uani 1 1 d .
H17A H 0.1814 0.5326 0.1295 0.040 Uiso 1 1 calc R
H17B H 0.2372 0.6165 0.1442 0.040 Uiso 1 1 calc R
C18 C 0.1663(2) 0.6092(4) 0.0392(2) 0.0458(13) Uani 1 1 d .
H18A H 0.1759 0.6506 0.0105 0.055 Uiso 1 1 calc R
H18B H 0.1572 0.6721 0.0615 0.055 Uiso 1 1 calc R
C19 C 0.1131(2) 0.5310(5) 0.0150(2) 0.0468(13) Uani 1 1 d .
H19A H 0.0792 0.5848 0.0041 0.056 Uiso 1 1 calc R
H19B H 0.1162 0.4935 -0.0175 0.056 Uiso 1 1 calc R
C20 C 0.1018(2) 0.4334(5) 0.04821(19) 0.0428(12) Uani 1 1 d .
C21 C 0.0535(2) 0.4299(6) 0.0639(2) 0.0590(17) Uani 1 1 d .
H21A H 0.0268 0.4946 0.0546 0.071 Uiso 1 1 calc R
C22 C 0.0436(2) 0.3348(7) 0.0927(2) 0.069(2) Uani 1 1 d .
H22A H 0.0101 0.3323 0.1027 0.083 Uiso 1 1 calc R
C23 C 0.0839(2) 0.2424(6) 0.1067(2) 0.0555(15) Uani 1 1 d .
H23A H 0.0786 0.1752 0.1267 0.067 Uiso 1 1 calc R
C24 C 0.1315(2) 0.2499(4) 0.09133(19) 0.0397(11) Uani 1 1 d .
H24A H 0.1591 0.1870 0.1015 0.048 Uiso 1 1 calc R
Cl1 Cl 0.21678(5) -0.09473(10) 0.13516(5) 0.0392(3) Uani 1 1 d .
O3 O 0.2510(2) -0.1462(5) 0.1816(2) 0.0943(18) Uani 1 1 d .
O4 O 0.16048(18) -0.1378(5) 0.12304(18) 0.0792(14) Uani 1 1 d .
O5 O 0.2208(2) 0.0311(4) 0.1395(3) 0.112(2) Uani 1 1 d .
O6 O 0.2356(3) -0.1277(7) 0.0930(2) 0.139(3) Uani 1 1 d .
Cl2 Cl 0.39322(6) 0.59566(11) 0.13766(5) 0.0461(3) Uani 1 1 d .
O7 O 0.3822(2) 0.5148(5) 0.1749(2) 0.109(2) Uani 1 1 d .
O8 O 0.4127(3) 0.7037(4) 0.1589(3) 0.131(3) Uani 1 1 d .
O9 O 0.3453(2) 0.6037(7) 0.0924(2) 0.128(3) Uani 1 1 d .
O10 O 0.4393(3) 0.5375(6) 0.1242(3) 0.147(3) Uani 1 1 d .
N1S N 0.1172(2) -0.4022(4) 0.18197(18) 0.0544(12) Uani 1 1 d .
C1S C 0.1287(2) -0.3145(6) 0.2052(2) 0.0455(13) Uani 1 1 d .
C2S C 0.1418(3) -0.1986(6) 0.2341(3) 0.0694(18) Uani 1 1 d .
N2S N 0.4704(4) 0.4471(9) 0.3118(3) 0.135(3) Uani 1 1 d .
C3S C 0.4772(3) 0.3955(8) 0.2777(3) 0.078(2) Uani 1 1 d .
C4S C 0.4857(3) 0.3273(7) 0.2358(3) 0.076(2) Uani 1 1 d .

loop_
_atom_site_aniso_label
_atom_site_aniso_U_11
_atom_site_aniso_U_22
_atom_site_aniso_U_33
_atom_site_aniso_U_23
_atom_site_aniso_U_13
_atom_site_aniso_U_12
Co1 0.0202(3) 0.0184(3) 0.0267(3) 0.0018(2) 0.0072(2) 0.0013(2)
Co2 0.0248(3) 0.0192(3) 0.0255(3) -0.0015(2) 0.0076(2) 0.0026(2)
O1 0.0238(15) 0.0218(14) 0.0319(16) 0.0024(12) 0.0121(12) -0.0017(11)
O2 0.0250(14) 0.0194(14) 0.0269(15) -0.0008(12) 0.0053(12) -0.0025(12)
N1 0.0251(17) 0.0239(17) 0.0291(18) 0.0046(14) 0.0088(14) 0.0001(14)
N2 0.0263(18) 0.0261(18) 0.0276(18) -0.0015(14) 0.0094(14) 0.0012(14)
N3 0.035(2) 0.0217(17) 0.039(2) 0.0043(15) 0.0143(16) 0.0067(15)
N4 0.0248(18) 0.0342(19) 0.032(2) 0.0083(16) 0.0062(15) 0.0006(15)
N5 0.044(2) 0.0230(18) 0.0288(19) -0.0047(15) 0.0068(16) 0.0076(16)
N6 0.0277(19) 0.039(2) 0.034(2) -0.0108(16) 0.0107(15) 0.0027(16)
C7 0.025(2) 0.030(2) 0.026(2) 0.0048(17) 0.0075(16) -0.0014(16)
C1 0.029(2) 0.027(2) 0.039(2) 0.0087(18) 0.0121(18) 0.0027(17)
C2 0.043(3) 0.044(3) 0.041(3) 0.019(2) 0.014(2) 0.010(2)
C3 0.050(3) 0.055(3) 0.027(2) 0.010(2) 0.008(2) 0.005(2)
C8 0.036(2) 0.038(2) 0.032(2) 0.0012(19) 0.0102(19) -0.005(2)
C4 0.050(3) 0.048(3) 0.029(3) -0.001(2) 0.012(2) -0.009(2)
C5 0.045(3) 0.040(3) 0.033(2) -0.013(2) 0.016(2) -0.007(2)
C6 0.027(2) 0.030(2) 0.033(2) -0.0039(18) 0.0110(18) -0.0032(17)
C9 0.037(3) 0.029(2) 0.046(3) 0.012(2) 0.017(2) 0.0055(19)
C10 0.045(3) 0.023(2) 0.052(3) 0.002(2) 0.015(2) 0.0110(19)
C11 0.042(3) 0.046(3) 0.038(3) -0.002(2) 0.015(2) 0.016(2)
C12 0.027(2) 0.054(3) 0.032(2) 0.008(2) 0.0117(18) 0.011(2)
C13 0.030(3) 0.087(4) 0.042(3) 0.013(3) 0.016(2) 0.020(3)
C14 0.021(2) 0.132(6) 0.048(3) 0.009(4) 0.008(2) 0.000(3)
C15 0.032(3) 0.081(4) 0.046(3) 0.011(3) 0.005(2) -0.017(3)
C16 0.031(2) 0.045(3) 0.040(3) 0.005(2) 0.003(2) -0.009(2)
C17 0.041(3) 0.023(2) 0.034(2) -0.0102(18) 0.0099(19) 0.0030(18)
C18 0.061(3) 0.025(2) 0.045(3) -0.003(2) 0.008(2) 0.015(2)
C19 0.042(3) 0.047(3) 0.041(3) -0.009(2) 0.000(2) 0.023(2)
C20 0.031(2) 0.051(3) 0.038(3) -0.019(2) 0.000(2) 0.011(2)
C21 0.034(3) 0.083(4) 0.057(4) -0.027(3) 0.012(3) 0.017(3)
C22 0.035(3) 0.117(6) 0.060(4) -0.036(4) 0.024(3) -0.010(3)
C23 0.054(3) 0.068(4) 0.051(3) -0.016(3) 0.025(3) -0.018(3)
C24 0.037(3) 0.043(3) 0.043(3) -0.012(2) 0.018(2) -0.008(2)
Cl1 0.0364(6) 0.0390(6) 0.0405(6) 0.0074(5) 0.0103(5) -0.0090(5)
O3 0.080(4) 0.089(4) 0.086(4) 0.038(3) -0.010(3) 0.009(3)
O4 0.047(2) 0.119(4) 0.076(3) -0.013(3) 0.026(2) -0.039(3)
O5 0.086(4) 0.039(3) 0.194(6) 0.006(3) 0.021(4) -0.004(2)
O6 0.104(4) 0.262(8) 0.073(4) -0.056(4) 0.061(3) -0.097(5)
Cl2 0.0498(7) 0.0430(7) 0.0495(7) -0.0135(6) 0.0217(6) -0.0151(6)
O7 0.092(4) 0.113(5) 0.125(5) 0.043(4) 0.041(3) -0.011(3)
O8 0.170(6) 0.042(3) 0.130(5) -0.026(3) -0.020(4) -0.018(3)
O9 0.075(4) 0.224(8) 0.070(3) -0.005(4) 0.002(3) -0.055(4)
O10 0.172(7) 0.121(5) 0.202(8) -0.017(5) 0.134(6) 0.024(5)
N1S 0.061(3) 0.049(3) 0.052(3) 0.003(2) 0.017(2) -0.001(2)
C1S 0.038(3) 0.067(4) 0.035(3) 0.015(3) 0.016(2) 0.007(3)
C2S 0.094(5) 0.060(4) 0.060(4) -0.019(3) 0.035(4) -0.004(4)
N2S 0.141(8) 0.183(9) 0.075(5) -0.024(5) 0.029(5) 0.029(7)
C3S 0.060(4) 0.108(6) 0.060(4) 0.003(4) 0.012(3) 0.004(4)
C4S 0.061(4) 0.098(6) 0.069(5) -0.010(4) 0.022(3) 0.002(4)

loop_
_atom_type_symbol
_atom_type_description
_atom_type_scat_dispersion_real
_atom_type_scat_dispersion_imag
_atom_type_scat_source
C C 0.0033 0.0016 'International Tables Vol C Tables 4.2.6.8 and 6.1.1.4'
H H 0.0000 0.0000 'International Tables Vol C Tables 4.2.6.8 and 6.1.1.4'
N N 0.0061 0.0033 'International Tables Vol C Tables 4.2.6.8 and 6.1.1.4'
O O 0.0106 0.0060 'International Tables Vol C Tables 4.2.6.8 and 6.1.1.4'
Cl Cl 0.1484 0.1585 'International Tables Vol C Tables 4.2.6.8 and 6.1.1.4'
Co Co 0.3494 0.9721 'International Tables Vol C Tables 4.2.6.8 and 6.1.1.4'

loop_
_geom_angle_atom_site_label_1
_geom_angle_atom_site_label_2
_geom_angle_atom_site_label_3
_geom_angle
_geom_angle_site_symmetry_1
_geom_angle_site_symmetry_3
O1 Co1 O2 85.14(11) . .
O1 Co1 O1 76.70(13) . 2
O2 Co1 O1 80.69(11) . 2
O1 Co1 N4 177.38(13) . .
O2 Co1 N4 93.53(12) . .
O1 Co1 N4 100.87(13) 2 .
O1 Co1 N3 100.09(13) . .
O2 Co1 N3 171.80(13) . .
O1 Co1 N3 106.57(13) 2 .
N4 Co1 N3 81.49(14) . .
O1 Co1 N1 86.19(12) . .
O2 Co1 N1 97.02(12) . .
O1 Co1 N1 162.86(12) 2 .
N4 Co1 N1 96.22(13) . .
N3 Co1 N1 77.18(13) . .
O2 Co2 O1 81.16(12) 2 .
O2 Co2 O2 76.79(12) 2 .
O1 Co2 O2 84.58(11) . .
O2 Co2 N5 106.22(12) 2 .
O1 Co2 N5 171.31(14) . .
O2 Co2 N5 101.39(13) . .
O2 Co2 N2 164.65(12) 2 .
O1 Co2 N2 96.72(12) . .
O2 Co2 N2 87.88(12) . .
N5 Co2 N2 77.37(13) . .
O2 Co2 N6 102.75(13) 2 .
O1 Co2 N6 91.93(13) . .
O2 Co2 N6 176.51(12) . .
N5 Co2 N6 82.07(14) . .
N2 Co2 N6 92.49(13) . .
Co2 O1 Co1 92.60(12) . .
Co2 O1 Co1 98.22(13) . 2
Co1 O1 Co1 103.29(13) . 2
Co2 O2 Co1 98.73(12) 2 .
Co2 O2 Co2 103.20(12) 2 .
Co1 O2 Co2 91.84(11) . .
C1 N1 C7 117.7(4) . .
C1 N1 Co1 112.4(3) . .
C7 N1 Co1 129.9(3) . .
C6 N2 C7 118.0(4) . .
C6 N2 Co2 112.5(3) . .
C7 N2 Co2 128.3(3) . .
C9 N3 C10 111.9(3) . .
C9 N3 Co1 107.8(3) . .
C10 N3 Co1 116.8(3) . .
C16 N4 C12 118.5(4) . .
C16 N4 Co1 117.7(3) . .
C12 N4 Co1 122.5(3) . .
C17 N5 C18 110.7(4) . .
C17 N5 Co2 107.7(2) . .
C18 N5 Co2 115.8(3) . .
C24 N6 C20 118.8(4) . .
C24 N6 Co2 120.1(3) . .
C20 N6 Co2 120.7(3) . .
N1 C7 N2 116.1(3) . .
N1 C7 C8 122.4(4) . .
N2 C7 C8 121.4(4) . .
N1 C1 C2 122.8(4) . .
N1 C1 C9 117.8(4) . .
C2 C1 C9 119.3(4) . .
C3 C2 C1 119.9(4) . .
C2 C3 C8 118.6(4) . .
C7 C8 C3 118.3(4) . .
C7 C8 C4 118.9(4) . .
C3 C8 C4 122.8(4) . .
C5 C4 C8 118.2(4) . .
C4 C5 C6 120.0(4) . .
N2 C6 C5 123.4(4) . .
N2 C6 C17 118.0(4) . .
C5 C6 C17 118.7(4) . .
N3 C9 C1 112.5(3) . .
N3 C10 C11 113.8(4) . .
C12 C11 C10 115.2(4) . .
N4 C12 C13 121.4(5) . .
N4 C12 C11 115.9(4) . .
C13 C12 C11 122.6(5) . .
C12 C13 C14 119.2(5) . .
C15 C14 C13 120.3(5) . .
C14 C15 C16 117.6(5) . .
N4 C16 C15 122.9(5) . .
N5 C17 C6 113.1(3) . .
N5 C18 C19 113.7(4) . .
C20 C19 C18 117.5(4) . .
N6 C20 C21 119.4(5) . .
N6 C20 C19 117.0(4) . .
C21 C20 C19 123.5(5) . .
C22 C21 C20 121.4(5) . .
C21 C22 C23 118.2(5) . .
C24 C23 C22 118.8(6) . .
N6 C24 C23 123.4(5) . .
O3 Cl1 O5 109.3(4) . .
O3 Cl1 O4 109.6(3) . .
O5 Cl1 O4 113.3(3) . .
O3 Cl1 O6 110.7(4) . .
O5 Cl1 O6 107.0(4) . .
O4 Cl1 O6 106.8(3) . .
O8 Cl2 O9 113.3(4) . .
O8 Cl2 O7 112.7(4) . .
O9 Cl2 O7 110.3(4) . .
O8 Cl2 O10 107.4(5) . .
O9 Cl2 O10 108.7(4) . .
O7 Cl2 O10 104.0(4) . .
N1S C1S C2S 178.1(6) . .
N2S C3S C4S 178.2(10) . .

loop_
_geom_bond_atom_site_label_1
_geom_bond_atom_site_label_2
_geom_bond_distance
_geom_bond_site_symmetry_2
Co1 O1 2.085(3) .
Co1 O2 2.082(3) .
Co1 O1 2.092(3) 2
Co1 N4 2.157(4) .
Co1 N3 2.167(3) .
Co1 N1 2.197(3) .
Co2 O2 2.074(3) 2
Co2 O1 2.080(3) .
Co2 O2 2.109(3) .
Co2 N5 2.163(3) .
Co2 N2 2.173(3) .
Co2 N6 2.181(4) .
O1 Co1 2.092(3) 2
O2 Co2 2.074(3) 2
N1 C1 1.321(5) .
N1 C7 1.368(5) .
N2 C6 1.321(5) .
N2 C7 1.383(5) .
N3 C9 1.447(6) .
N3 C10 1.478(6) .
N4 C16 1.349(6) .
N4 C12 1.348(6) .
N5 C17 1.472(6) .
N5 C18 1.492(6) .
N6 C24 1.342(6) .
N6 C20 1.369(6) .
C7 C8 1.396(6) .
C1 C2 1.413(6) .
C1 C9 1.506(6) .
C2 C3 1.350(7) .
C3 C8 1.415(6) .
C8 C4 1.424(7) .
C4 C5 1.359(7) .
C5 C6 1.398(6) .
C6 C17 1.495(6) .
C10 C11 1.517(7) .
C11 C12 1.514(7) .
C12 C13 1.387(6) .
C13 C14 1.382(9) .
C14 C15 1.370(9) .
C15 C16 1.396(7) .
C18 C19 1.528(7) .
C19 C20 1.484(8) .
C20 C21 1.389(8) .
C21 C22 1.374(9) .
C22 C23 1.390(9) .
C23 C24 1.369(7) .
Cl1 O3 1.377(4) .
Cl1 O5 1.398(5) .
Cl1 O4 1.402(4) .
Cl1 O6 1.405(5) .
Cl2 O8 1.344(5) .
Cl2 O9 1.391(5) .
Cl2 O7 1.432(5) .
Cl2 O10 1.453(6) .
N1S C1S 1.137(7) .
C1S C2S 1.480(9) .
N2S C3S 1.138(10) .
C3S C4S 1.426(10) .
